data_7715999
loop_
_publ_author_name
'Tubau, &#xc0;nnia'
'G&#xf3;mez-Coca, Silvia'
'Speed, Saskia'
'Font-Bard&#xed;a, Merc&#xe8;'
'Vicente, Ramon'

_publ_section_title
;
 New series of mononuclear &#x3b2;-diketonate cerium(III) field induced
 single-molecule magnets.
;
_journal_issue 22
_journal_name_full 'Dalton transactions (Cambridge, England : 2003)'
_journal_page_first 9387
_journal_page_last 9405
_journal_paper_doi 10.1039/d4dt00848k
_journal_volume 53
_journal_year 2024
_chemical_formula_moiety 'C42 H26 Ce F9 N2 O6'
_chemical_formula_sum 'C42 H26 Ce F9 N2 O6'
_chemical_formula_weight 965.77
_space_group_crystal_system monoclinic
_space_group_IT_number 14
_space_group_name_Hall '-P 2ybc'
_space_group_name_H-M_alt 'P 1 21/c 1'
_atom_sites_solution_hydrogens geom
_audit_block_doi 10.5517/ccdc.csd.cc2fxrw0
_audit_creation_method SHELXL-2018/3
_audit_update_record
;
2023-05-10 deposited with the CCDC.	2024-05-06 downloaded from the CCDC.
;
_cell_angle_alpha 90
_cell_angle_beta 93.010(3)
_cell_angle_gamma 90
_cell_formula_units_Z 4
_cell_length_a 9.6048(7)
_cell_length_b 36.456(3)
_cell_length_c 10.9642(7)
_cell_measurement_reflns_used 9952
_cell_measurement_temperature 100(2)
_cell_measurement_theta_max 32.04
_cell_measurement_theta_min 2.71
_cell_volume 3833.8(5)
_computing_cell_refinement 'Bruker SAINT'
_computing_data_collection 'Bruker APEX3'
_computing_data_reduction 'Bruker SAINT'
_computing_molecular_graphics 'Bruker SHELXTL, ORTEP-3 for Windows version 2014.1'
_computing_publication_material 'Bruker SHELXTL, PLATON for Windows Taskbar v1.19'
_computing_structure_refinement 'SHELXL-2018/3 (Sheldrick, 2018)'
_computing_structure_solution 'SHELXT 2014/5 (Sheldrick, 2014)'
_diffrn_ambient_temperature 100(2)
_diffrn_measured_fraction_theta_full 0.999
_diffrn_measured_fraction_theta_max 0.997
_diffrn_measurement_device_type 'Bruker APEX-II CCD'
_diffrn_measurement_method '\f and \w scans'
_diffrn_radiation_type MoK\a
_diffrn_radiation_wavelength 0.71073
_diffrn_reflns_av_R_equivalents 0.0437
_diffrn_reflns_av_unetI/netI 0.0325
_diffrn_reflns_Laue_measured_fraction_full 0.999
_diffrn_reflns_Laue_measured_fraction_max 0.997
_diffrn_reflns_limit_h_max 14
_diffrn_reflns_limit_h_min -14
_diffrn_reflns_limit_k_max 54
_diffrn_reflns_limit_k_min -54
_diffrn_reflns_limit_l_max 11
_diffrn_reflns_limit_l_min -16
_diffrn_reflns_number 84951
_diffrn_reflns_point_group_measured_fraction_full 0.999
_diffrn_reflns_point_group_measured_fraction_max 0.997
_diffrn_reflns_theta_full 25.242
_diffrn_reflns_theta_max 32.054
_diffrn_reflns_theta_min 2.170
_diffrn_source microfocus
_exptl_absorpt_coefficient_mu 1.283
_exptl_absorpt_correction_T_max 0.7463
_exptl_absorpt_correction_T_min 0.6726
_exptl_absorpt_correction_type multi-scan
_exptl_absorpt_process_details sadabs
_exptl_crystal_colour oragne
_exptl_crystal_density_diffrn 1.673
_exptl_crystal_description prism
_exptl_crystal_F_000 1916
_exptl_crystal_size_max 0.135
_exptl_crystal_size_mid 0.061
_exptl_crystal_size_min 0.042
_refine_diff_density_max 0.986
_refine_diff_density_min -1.342
_refine_diff_density_rms 0.094
_refine_ls_extinction_method none
_refine_ls_goodness_of_fit_ref 1.120
_refine_ls_hydrogen_treatment constr
_refine_ls_matrix_type full
_refine_ls_number_parameters 541
_refine_ls_number_reflns 13354
_refine_ls_number_restraints 0
_refine_ls_restrained_S_all 1.120
_refine_ls_R_factor_all 0.0460
_refine_ls_R_factor_gt 0.0332
_refine_ls_shift/su_max 0.008
_refine_ls_shift/su_mean 0.000
_refine_ls_structure_factor_coef Fsqd
_refine_ls_weighting_details 'w=1/[\s^2^(Fo^2^)+(0.0057P)^2^+5.0444P] where P=(Fo^2^+2Fc^2^)/3'
_refine_ls_weighting_scheme calc
_refine_ls_wR_factor_gt 0.0572
_refine_ls_wR_factor_ref 0.0617
_reflns_Friedel_coverage 0.000
_reflns_number_gt 11281
_reflns_number_total 13354
_reflns_threshold_expression 'I > 2\s(I)'
_cod_data_source_file d4dt00848k2.cif
_cod_data_source_block IALXB119_0m_a
_cod_depositor_comments 'Adding full bibliography for 7715994--7716000.cif.'
_cod_original_cell_volume 3833.9(5)
_cod_original_sg_symbol_H-M 'P 21/c'
_cod_database_code 7715999
_shelx_shelxl_version_number 2018/3
_shelx_space_group_comment
;
The symmetry employed for this shelxl refinement is uniquely defined
by the following loop, which should always be used as a source of
symmetry information in preference to the above space-group names.
They are only intended as comments.
;

loop_
_space_group_symop_operation_xyz
'x, y, z'
'-x, y+1/2, -z+1/2'
'-x, -y, -z'
'x, -y-1/2, z-1/2'

loop_
_atom_site_label
_atom_site_type_symbol
_atom_site_fract_x
_atom_site_fract_y
_atom_site_fract_z
_atom_site_U_iso_or_equiv
_atom_site_adp_type
_atom_site_occupancy
_atom_site_site_symmetry_order
_atom_site_calc_flag
_atom_site_refinement_flags_posn
_atom_site_refinement_flags_adp
_atom_site_refinement_flags_occupancy
_atom_site_disorder_assembly
_atom_site_disorder_group
Ce1 Ce 0.45385(2) 0.61991(2) 0.47220(2) 0.01403(3) Uani 1 1 d . . . . .
F1 F 0.17785(17) 0.76272(4) 0.42964(18) 0.0510(5) Uani 1 1 d . . . . .
O1 O 0.54506(14) 0.67033(4) 0.35150(12) 0.0172(3) Uani 1 1 d . . . . .
O2 O 0.31761(14) 0.67639(4) 0.50005(13) 0.0190(3) Uani 1 1 d . . . . .
O3 O 0.54011(15) 0.59065(4) 0.29238(13) 0.0195(3) Uani 1 1 d . . . . .
O4 O 0.27848(14) 0.62260(4) 0.30580(13) 0.0202(3) Uani 1 1 d . . . . .
O5 O 0.54504(15) 0.56139(4) 0.54740(13) 0.0224(3) Uani 1 1 d . . . . .
O6 O 0.29998(15) 0.59324(4) 0.61539(13) 0.0208(3) Uani 1 1 d . . . . .
N1 N 0.72482(17) 0.62829(4) 0.52766(15) 0.0171(3) Uani 1 1 d . . . . .
C1 C 0.1754(2) 0.72823(6) 0.4692(2) 0.0245(4) Uani 1 1 d . . . . .
N2 N 0.53513(16) 0.64897(4) 0.69064(15) 0.0163(3) Uani 1 1 d . . . . .
F2 F 0.16239(15) 0.72942(4) 0.58966(13) 0.0392(4) Uani 1 1 d . . . . .
F3 F 0.05780(13) 0.71331(4) 0.42097(14) 0.0374(3) Uani 1 1 d . . . . .
F4 F 0.18592(16) 0.65219(5) 0.01100(14) 0.0460(4) Uani 1 1 d . . . . .
F5 F 0.06255(16) 0.61534(5) 0.1091(2) 0.0621(6) Uani 1 1 d . . . . .
F6 F 0.1105(2) 0.66814(6) 0.18078(17) 0.0662(6) Uani 1 1 d . . . . .
F7 F 0.1596(2) 0.59955(5) 0.81947(16) 0.0531(5) Uani 1 1 d . . . . .
F8 F 0.07747(18) 0.55355(7) 0.72178(17) 0.0683(6) Uani 1 1 d . . . . .
F9 F 0.21581(19) 0.54608(5) 0.87931(15) 0.0509(5) Uani 1 1 d . . . . .
C2 C 0.3017(2) 0.70516(5) 0.43612(18) 0.0180(4) Uani 1 1 d . . . . .
C12 C 0.2913(2) 0.62418(6) 0.19120(18) 0.0194(4) Uani 1 1 d . . . . .
C13 C 0.4005(2) 0.61250(6) 0.12369(18) 0.0212(4) Uani 1 1 d . . . . .
H13 H 0.395819 0.616575 0.037994 0.025 Uiso 1 1 calc R U . . .
C14 C 0.5201(2) 0.59451(5) 0.17854(18) 0.0179(4) Uani 1 1 d . . . . .
C15 C 0.6289(2) 0.57888(5) 0.10079(19) 0.0198(4) Uani 1 1 d . . . . .
C16 C 0.6398(2) 0.58811(6) -0.0221(2) 0.0264(5) Uani 1 1 d . . . . .
H16 H 0.572656 0.603919 -0.061179 0.032 Uiso 1 1 calc R U . . .
C17 C 0.7479(3) 0.57437(7) -0.0873(2) 0.0326(5) Uani 1 1 d . . . . .
H17 H 0.755106 0.581091 -0.170438 0.039 Uiso 1 1 calc R U . . .
C18 C 0.8452(3) 0.55096(7) -0.0323(2) 0.0309(5) Uani 1 1 d . . . . .
H18 H 0.919341 0.541724 -0.077379 0.037 Uiso 1 1 calc R U . . .
C19 C 0.8345(2) 0.54094(7) 0.0888(2) 0.0288(5) Uani 1 1 d . . . . .
H19 H 0.900309 0.524481 0.126418 0.035 Uiso 1 1 calc R U . . .
C20 C 0.7271(2) 0.55504(6) 0.1554(2) 0.0245(4) Uani 1 1 d . . . . .
H20 H 0.720741 0.548369 0.238639 0.029 Uiso 1 1 calc R U . . .
C21 C 0.1915(3) 0.56648(7) 0.7799(2) 0.0295(5) Uani 1 1 d . . . . .
C22 C 0.3131(2) 0.56787(6) 0.69518(18) 0.0209(4) Uani 1 1 d . . . . .
C23 C 0.4173(2) 0.54234(6) 0.7131(2) 0.0238(4) Uani 1 1 d . . . . .
H23 H 0.413236 0.525720 0.779565 0.029 Uiso 1 1 calc R U . . .
C24 C 0.5314(2) 0.53990(6) 0.63543(19) 0.0211(4) Uani 1 1 d . . . . .
C25 C 0.6408(2) 0.51116(6) 0.6565(2) 0.0223(4) Uani 1 1 d . . . . .
C26 C 0.6617(3) 0.49291(6) 0.7677(2) 0.0279(5) Uani 1 1 d . . . . .
H26 H 0.601195 0.497480 0.831843 0.034 Uiso 1 1 calc R U . . .
C27 C 0.7706(3) 0.46805(6) 0.7851(2) 0.0328(5) Uani 1 1 d . . . . .
H27 H 0.786399 0.456262 0.861883 0.039 Uiso 1 1 calc R U . . .
C28 C 0.8560(3) 0.46049(6) 0.6906(3) 0.0340(5) Uani 1 1 d . . . . .
H28 H 0.929743 0.443288 0.702460 0.041 Uiso 1 1 calc R U . . .
C29 C 0.8348(3) 0.47782(7) 0.5787(2) 0.0341(5) Uani 1 1 d . . . . .
H29 H 0.892479 0.472131 0.513535 0.041 Uiso 1 1 calc R U . . .
C30 C 0.7284(2) 0.50362(6) 0.5621(2) 0.0282(5) Uani 1 1 d . . . . .
H30 H 0.715564 0.516107 0.486288 0.034 Uiso 1 1 calc R U . . .
C31 C 0.8177(2) 0.61915(6) 0.44697(18) 0.0218(4) Uani 1 1 d . . . . .
H31 H 0.784853 0.608268 0.372155 0.026 Uiso 1 1 calc R U . . .
C32 C 0.9616(2) 0.62480(6) 0.4669(2) 0.0238(4) Uani 1 1 d . . . . .
H32 H 1.024366 0.618071 0.406580 0.029 Uiso 1 1 calc R U . . .
C33 C 1.0100(2) 0.64018(6) 0.5749(2) 0.0243(4) Uani 1 1 d . . . . .
H33 H 1.107161 0.643954 0.590658 0.029 Uiso 1 1 calc R U . . .
C34 C 0.9153(2) 0.65037(6) 0.66229(19) 0.0197(4) Uani 1 1 d . . . . .
C35 C 0.77289(19) 0.64376(5) 0.63452(17) 0.0160(3) Uani 1 1 d . . . . .
C36 C 0.9589(2) 0.66771(6) 0.7756(2) 0.0250(4) Uani 1 1 d . . . . .
H36 H 1.055380 0.671872 0.794190 0.030 Uiso 1 1 calc R U . . .
C37 C 0.8652(2) 0.67817(6) 0.8561(2) 0.0246(4) Uani 1 1 d . . . . .
H37 H 0.896424 0.689388 0.930824 0.030 Uiso 1 1 calc R U . . .
C38 C 0.7189(2) 0.67256(6) 0.83022(18) 0.0189(4) Uani 1 1 d . . . . .
C39 C 0.67244(19) 0.65506(5) 0.72083(17) 0.0156(3) Uani 1 1 d . . . . .
C40 C 0.6174(2) 0.68430(6) 0.90939(19) 0.0219(4) Uani 1 1 d . . . . .
H40 H 0.644539 0.695958 0.984402 0.026 Uiso 1 1 calc R U . . .
C41 C 0.4791(2) 0.67885(6) 0.87779(19) 0.0216(4) Uani 1 1 d . . . . .
H41 H 0.409263 0.687132 0.929523 0.026 Uiso 1 1 calc R U . . .
C42 C 0.4423(2) 0.66085(6) 0.76800(19) 0.0199(4) Uani 1 1 d . . . . .
H42 H 0.346169 0.656888 0.747449 0.024 Uiso 1 1 calc R U . . .
C3 C 0.3812(2) 0.71855(6) 0.34486(19) 0.0194(4) Uani 1 1 d . . . . .
H3 H 0.351394 0.740204 0.302909 0.023 Uiso 1 1 calc R U . . .
C4 C 0.50603(19) 0.70117(5) 0.31121(17) 0.0159(3) Uani 1 1 d . . . . .
C5 C 0.6018(2) 0.72127(5) 0.23179(17) 0.0159(3) Uani 1 1 d . . . . .
C6 C 0.7431(2) 0.71164(6) 0.23882(18) 0.0193(4) Uani 1 1 d . . . . .
H6 H 0.774620 0.692070 0.290404 0.023 Uiso 1 1 calc R U . . .
C7 C 0.8373(2) 0.73063(6) 0.1705(2) 0.0227(4) Uani 1 1 d . . . . .
H7 H 0.933442 0.724360 0.176852 0.027 Uiso 1 1 calc R U . . .
C8 C 0.7917(2) 0.75862(6) 0.09337(19) 0.0220(4) Uani 1 1 d . . . . .
H8 H 0.856284 0.771450 0.046405 0.026 Uiso 1 1 calc R U . . .
C9 C 0.6514(2) 0.76797(5) 0.08452(18) 0.0207(4) Uani 1 1 d . . . . .
H9 H 0.620024 0.787035 0.030755 0.025 Uiso 1 1 calc R U . . .
C10 C 0.5569(2) 0.74961(5) 0.15382(17) 0.0176(4) Uani 1 1 d . . . . .
H10 H 0.461266 0.756361 0.148197 0.021 Uiso 1 1 calc R U . . .
C11 C 0.1626(2) 0.64004(6) 0.1219(2) 0.0252(4) Uani 1 1 d . . . . .

loop_
_atom_site_aniso_label
_atom_site_aniso_U_11
_atom_site_aniso_U_22
_atom_site_aniso_U_33
_atom_site_aniso_U_23
_atom_site_aniso_U_13
_atom_site_aniso_U_12
Ce1 0.01172(4) 0.01575(5) 0.01476(4) 0.00121(4) 0.00217(3) -0.00034(4)
F1 0.0412(9) 0.0270(8) 0.0882(14) 0.0176(8) 0.0353(9) 0.0159(7)
O1 0.0170(6) 0.0161(6) 0.0189(6) 0.0025(5) 0.0038(5) 0.0012(5)
O2 0.0168(7) 0.0201(7) 0.0205(7) 0.0009(5) 0.0042(5) 0.0020(5)
O3 0.0196(7) 0.0217(7) 0.0173(6) -0.0004(5) 0.0009(5) 0.0020(5)
O4 0.0156(6) 0.0233(7) 0.0216(6) -0.0017(6) -0.0004(5) 0.0003(6)
O5 0.0216(7) 0.0219(7) 0.0242(7) 0.0066(6) 0.0048(6) 0.0018(6)
O6 0.0175(7) 0.0216(7) 0.0237(7) 0.0043(6) 0.0044(6) -0.0019(5)
N1 0.0153(7) 0.0182(8) 0.0181(7) 0.0000(6) 0.0021(6) 0.0003(6)
C1 0.0193(10) 0.0233(10) 0.0315(11) 0.0011(9) 0.0070(8) 0.0042(8)
N2 0.0139(7) 0.0181(8) 0.0172(7) 0.0008(6) 0.0025(6) 0.0002(6)
F2 0.0349(8) 0.0525(9) 0.0309(7) -0.0102(7) 0.0083(6) 0.0174(7)
F3 0.0136(6) 0.0534(10) 0.0453(9) -0.0070(7) 0.0008(6) 0.0062(6)
F4 0.0319(8) 0.0747(12) 0.0310(8) 0.0210(8) -0.0027(6) 0.0133(8)
F5 0.0272(8) 0.0630(12) 0.0929(15) 0.0331(11) -0.0281(9) -0.0159(8)
F6 0.0706(13) 0.0760(13) 0.0488(10) -0.0224(10) -0.0252(9) 0.0552(11)
F7 0.0713(12) 0.0385(9) 0.0538(10) 0.0065(8) 0.0430(9) 0.0144(8)
F8 0.0342(9) 0.1242(18) 0.0485(11) -0.0188(11) 0.0208(8) -0.0368(11)
F9 0.0595(11) 0.0538(10) 0.0423(9) 0.0253(8) 0.0302(8) 0.0149(8)
C2 0.0129(8) 0.0192(9) 0.0218(9) -0.0027(7) 0.0004(7) 0.0013(7)
C12 0.0165(9) 0.0202(10) 0.0212(9) -0.0006(7) -0.0033(7) -0.0001(7)
C13 0.0209(9) 0.0250(10) 0.0175(8) 0.0000(7) 0.0000(7) 0.0026(8)
C14 0.0191(9) 0.0161(9) 0.0185(8) -0.0014(7) 0.0015(7) -0.0010(7)
C15 0.0213(9) 0.0173(9) 0.0209(9) -0.0022(7) 0.0030(8) -0.0005(7)
C16 0.0315(12) 0.0241(11) 0.0241(10) 0.0003(8) 0.0069(9) 0.0057(9)
C17 0.0432(14) 0.0281(12) 0.0279(11) -0.0008(9) 0.0165(10) 0.0036(10)
C18 0.0286(12) 0.0282(12) 0.0372(13) -0.0087(10) 0.0138(10) 0.0003(9)
C19 0.0224(11) 0.0294(12) 0.0349(12) -0.0062(10) 0.0025(9) 0.0051(9)
C20 0.0229(10) 0.0258(11) 0.0247(10) -0.0016(8) 0.0021(8) 0.0032(8)
C21 0.0298(12) 0.0314(12) 0.0285(11) 0.0040(9) 0.0124(9) -0.0013(9)
C22 0.0217(10) 0.0220(10) 0.0194(9) -0.0002(8) 0.0050(8) -0.0055(8)
C23 0.0278(11) 0.0213(10) 0.0227(9) 0.0061(8) 0.0044(8) -0.0009(8)
C24 0.0223(10) 0.0189(9) 0.0219(9) 0.0012(8) -0.0002(8) -0.0011(8)
C25 0.0228(10) 0.0169(9) 0.0268(10) 0.0013(8) -0.0015(8) -0.0001(7)
C26 0.0323(12) 0.0220(10) 0.0293(11) 0.0033(9) -0.0011(9) 0.0000(9)
C27 0.0382(13) 0.0220(11) 0.0371(13) 0.0051(10) -0.0081(11) 0.0022(10)
C28 0.0338(13) 0.0216(11) 0.0455(14) -0.0038(10) -0.0074(11) 0.0072(9)
C29 0.0341(13) 0.0301(12) 0.0380(13) -0.0062(10) 0.0004(11) 0.0100(10)
C30 0.0298(12) 0.0262(11) 0.0285(11) 0.0007(9) 0.0007(9) 0.0053(9)
C31 0.0181(9) 0.0282(10) 0.0196(8) -0.0010(8) 0.0041(7) 0.0024(8)
C32 0.0155(9) 0.0305(11) 0.0260(9) -0.0039(9) 0.0074(7) 0.0028(8)
C33 0.0129(9) 0.0299(11) 0.0304(11) 0.0016(9) 0.0032(8) 0.0008(8)
C34 0.0156(9) 0.0204(9) 0.0229(9) 0.0014(8) -0.0005(7) 0.0014(7)
C35 0.0141(8) 0.0150(8) 0.0191(8) 0.0011(7) 0.0014(7) 0.0016(7)
C36 0.0158(9) 0.0308(11) 0.0280(10) -0.0029(9) -0.0035(8) -0.0006(8)
C37 0.0225(10) 0.0282(11) 0.0226(10) -0.0063(8) -0.0049(8) -0.0011(8)
C38 0.0195(9) 0.0194(9) 0.0174(8) -0.0005(7) -0.0014(7) 0.0017(7)
C39 0.0152(8) 0.0151(8) 0.0164(8) 0.0019(7) 0.0013(7) 0.0016(7)
C40 0.0260(10) 0.0223(10) 0.0175(8) -0.0034(8) 0.0021(8) 0.0018(8)
C41 0.0226(10) 0.0223(10) 0.0205(9) -0.0005(8) 0.0067(8) 0.0039(8)
C42 0.0150(9) 0.0230(10) 0.0220(9) 0.0007(8) 0.0038(7) 0.0016(7)
C3 0.0167(9) 0.0189(9) 0.0228(9) 0.0031(8) 0.0024(7) 0.0024(7)
C4 0.0144(8) 0.0176(9) 0.0156(8) -0.0008(7) 0.0013(7) -0.0012(7)
C5 0.0160(8) 0.0165(9) 0.0153(8) 0.0000(7) 0.0023(7) -0.0002(7)
C6 0.0172(9) 0.0205(9) 0.0204(9) 0.0032(7) 0.0017(7) 0.0005(7)
C7 0.0156(9) 0.0275(11) 0.0251(10) -0.0003(8) 0.0029(8) -0.0007(8)
C8 0.0226(10) 0.0215(10) 0.0224(9) -0.0006(8) 0.0062(8) -0.0063(8)
C9 0.0278(10) 0.0169(9) 0.0174(8) 0.0012(7) 0.0021(8) -0.0002(8)
C10 0.0177(9) 0.0185(9) 0.0167(8) -0.0004(7) 0.0014(7) 0.0008(7)
C11 0.0209(10) 0.0310(11) 0.0232(9) -0.0012(9) -0.0020(8) 0.0038(9)

loop_
_atom_type_symbol
_atom_type_description
_atom_type_scat_dispersion_real
_atom_type_scat_dispersion_imag
_atom_type_scat_source
C C 0.0033 0.0016 'International Tables Vol C Tables 4.2.6.8 and 6.1.1.4'
H H 0.0000 0.0000 'International Tables Vol C Tables 4.2.6.8 and 6.1.1.4'
Ce Ce -0.2486 2.6331 'International Tables Vol C Tables 4.2.6.8 and 6.1.1.4'
F F 0.0171 0.0103 'International Tables Vol C Tables 4.2.6.8 and 6.1.1.4'
O O 0.0106 0.0060 'International Tables Vol C Tables 4.2.6.8 and 6.1.1.4'
N N 0.0061 0.0033 'International Tables Vol C Tables 4.2.6.8 and 6.1.1.4'

loop_
_geom_angle_atom_site_label_1
_geom_angle_atom_site_label_2
_geom_angle_atom_site_label_3
_geom_angle
_geom_angle_site_symmetry_1
_geom_angle_site_symmetry_3
_geom_angle_publ_flag
O6 Ce1 O4 94.64(5) . . ?
O6 Ce1 O3 126.72(5) . . ?
O4 Ce1 O3 70.05(5) . . ?
O6 Ce1 O5 69.43(5) . . ?
O4 Ce1 O5 120.99(5) . . ?
O3 Ce1 O5 75.97(5) . . ?
O6 Ce1 O1 154.15(5) . . ?
O4 Ce1 O1 79.46(5) . . ?
O3 Ce1 O1 75.17(5) . . ?
O5 Ce1 O1 135.00(5) . . ?
O6 Ce1 O2 84.77(5) . . ?
O4 Ce1 O2 72.95(5) . . ?
O3 Ce1 O2 132.35(5) . . ?
O5 Ce1 O2 150.86(5) . . ?
O1 Ce1 O2 69.41(5) . . ?
O6 Ce1 N1 121.49(5) . . ?
O4 Ce1 N1 143.34(5) . . ?
O3 Ce1 N1 82.21(5) . . ?
O5 Ce1 N1 72.10(5) . . ?
O1 Ce1 N1 70.39(5) . . ?
O2 Ce1 N1 113.26(5) . . ?
O6 Ce1 N2 74.89(5) . . ?
O4 Ce1 N2 144.25(5) . . ?
O3 Ce1 N2 143.08(5) . . ?
O5 Ce1 N2 87.78(5) . . ?
O1 Ce1 N2 95.16(5) . . ?
O2 Ce1 N2 72.12(5) . . ?
N1 Ce1 N2 61.15(5) . . ?
C4 O1 Ce1 138.66(12) . . ?
C2 O2 Ce1 132.22(13) . . ?
C14 O3 Ce1 135.64(13) . . ?
C12 O4 Ce1 130.38(12) . . ?
C24 O5 Ce1 139.24(14) . . ?
C22 O6 Ce1 134.09(13) . . ?
C31 N1 C35 117.89(17) . . ?
C31 N1 Ce1 120.07(13) . . ?
C35 N1 Ce1 121.93(12) . . ?
F1 C1 F2 107.23(19) . . ?
F1 C1 F3 106.54(19) . . ?
F2 C1 F3 106.50(18) . . ?
F1 C1 C2 114.37(18) . . ?
F2 C1 C2 111.58(18) . . ?
F3 C1 C2 110.20(18) . . ?
C42 N2 C39 117.62(17) . . ?
C42 N2 Ce1 121.33(13) . . ?
C39 N2 Ce1 120.78(12) . . ?
O2 C2 C3 129.76(18) . . ?
O2 C2 C1 113.38(17) . . ?
C3 C2 C1 116.86(18) . . ?
O4 C12 C13 129.17(18) . . ?
O4 C12 C11 112.95(17) . . ?
C13 C12 C11 117.82(18) . . ?
C12 C13 C14 122.15(18) . . ?
C12 C13 H13 118.9 . . ?
C14 C13 H13 118.9 . . ?
O3 C14 C13 123.06(18) . . ?
O3 C14 C15 116.56(18) . . ?
C13 C14 C15 120.38(18) . . ?
C20 C15 C16 118.71(19) . . ?
C20 C15 C14 118.04(18) . . ?
C16 C15 C14 123.20(19) . . ?
C17 C16 C15 120.4(2) . . ?
C17 C16 H16 119.8 . . ?
C15 C16 H16 119.8 . . ?
C18 C17 C16 120.5(2) . . ?
C18 C17 H17 119.8 . . ?
C16 C17 H17 119.8 . . ?
C17 C18 C19 119.9(2) . . ?
C17 C18 H18 120.0 . . ?
C19 C18 H18 120.0 . . ?
C18 C19 C20 119.9(2) . . ?
C18 C19 H19 120.0 . . ?
C20 C19 H19 120.0 . . ?
C19 C20 C15 120.6(2) . . ?
C19 C20 H20 119.7 . . ?
C15 C20 H20 119.7 . . ?
F7 C21 F8 106.4(2) . . ?
F7 C21 F9 105.9(2) . . ?
F8 C21 F9 107.5(2) . . ?
F7 C21 C22 111.48(19) . . ?
F8 C21 C22 111.00(19) . . ?
F9 C21 C22 114.1(2) . . ?
O6 C22 C23 129.44(19) . . ?
O6 C22 C21 112.89(19) . . ?
C23 C22 C21 117.66(19) . . ?
C22 C23 C24 122.27(19) . . ?
C22 C23 H23 118.9 . . ?
C24 C23 H23 118.9 . . ?
O5 C24 C23 122.34(19) . . ?
O5 C24 C25 117.13(19) . . ?
C23 C24 C25 120.53(19) . . ?
C26 C25 C30 119.4(2) . . ?
C26 C25 C24 122.5(2) . . ?
C30 C25 C24 118.05(19) . . ?
C27 C26 C25 120.3(2) . . ?
C27 C26 H26 119.9 . . ?
C25 C26 H26 119.9 . . ?
C28 C27 C26 119.9(2) . . ?
C28 C27 H27 120.0 . . ?
C26 C27 H27 120.0 . . ?
C27 C28 C29 120.5(2) . . ?
C27 C28 H28 119.8 . . ?
C29 C28 H28 119.8 . . ?
C28 C29 C30 119.8(2) . . ?
C28 C29 H29 120.1 . . ?
C30 C29 H29 120.1 . . ?
C29 C30 C25 120.2(2) . . ?
C29 C30 H30 119.9 . . ?
C25 C30 H30 119.9 . . ?
N1 C31 C32 123.27(19) . . ?
N1 C31 H31 118.4 . . ?
C32 C31 H31 118.4 . . ?
C33 C32 C31 118.79(19) . . ?
C33 C32 H32 120.6 . . ?
C31 C32 H32 120.6 . . ?
C32 C33 C34 119.71(19) . . ?
C32 C33 H33 120.1 . . ?
C34 C33 H33 120.1 . . ?
C33 C34 C35 117.64(19) . . ?
C33 C34 C36 122.43(19) . . ?
C35 C34 C36 119.92(19) . . ?
N1 C35 C34 122.70(18) . . ?
N1 C35 C39 118.30(17) . . ?
C34 C35 C39 118.95(18) . . ?
C37 C36 C34 121.05(19) . . ?
C37 C36 H36 119.5 . . ?
C34 C36 H36 119.5 . . ?
C36 C37 C38 120.76(19) . . ?
C36 C37 H37 119.6 . . ?
C38 C37 H37 119.6 . . ?
C40 C38 C39 117.63(18) . . ?
C40 C38 C37 122.60(19) . . ?
C39 C38 C37 119.76(18) . . ?
N2 C39 C38 122.70(17) . . ?
N2 C39 C35 117.75(17) . . ?
C38 C39 C35 119.54(17) . . ?
C41 C40 C38 119.65(19) . . ?
C41 C40 H40 120.2 . . ?
C38 C40 H40 120.2 . . ?
C40 C41 C42 118.89(19) . . ?
C40 C41 H41 120.6 . . ?
C42 C41 H41 120.6 . . ?
N2 C42 C41 123.49(19) . . ?
N2 C42 H42 118.3 . . ?
C41 C42 H42 118.3 . . ?
C2 C3 C4 122.47(18) . . ?
C2 C3 H3 118.8 . . ?
C4 C3 H3 118.8 . . ?
O1 C4 C3 123.16(18) . . ?
O1 C4 C5 117.55(17) . . ?
C3 C4 C5 119.14(17) . . ?
C10 C5 C6 119.13(18) . . ?
C10 C5 C4 122.79(17) . . ?
C6 C5 C4 118.06(17) . . ?
C7 C6 C5 120.16(19) . . ?
C7 C6 H6 119.9 . . ?
C5 C6 H6 119.9 . . ?
C8 C7 C6 120.21(19) . . ?
C8 C7 H7 119.9 . . ?
C6 C7 H7 119.9 . . ?
C7 C8 C9 119.98(19) . . ?
C7 C8 H8 120.0 . . ?
C9 C8 H8 120.0 . . ?
C10 C9 C8 120.26(19) . . ?
C10 C9 H9 119.9 . . ?
C8 C9 H9 119.9 . . ?
C9 C10 C5 120.25(19) . . ?
C9 C10 H10 119.9 . . ?
C5 C10 H10 119.9 . . ?
F5 C11 F6 106.8(2) . . ?
F5 C11 F4 106.70(19) . . ?
F6 C11 F4 106.0(2) . . ?
F5 C11 C12 111.11(19) . . ?
F6 C11 C12 111.53(18) . . ?
F4 C11 C12 114.24(18) . . ?

loop_
_geom_bond_atom_site_label_1
_geom_bond_atom_site_label_2
_geom_bond_distance
_geom_bond_site_symmetry_2
_geom_bond_publ_flag
Ce1 O6 2.4163(14) . ?
Ce1 O4 2.4192(14) . ?
Ce1 O3 2.4255(14) . ?
Ce1 O5 2.4337(14) . ?
Ce1 O1 2.4533(13) . ?
Ce1 O2 2.4672(14) . ?
Ce1 N1 2.6590(16) . ?
Ce1 N2 2.6966(16) . ?
F1 C1 1.331(3) . ?
O1 C4 1.258(2) . ?
O2 C2 1.266(2) . ?
O3 C14 1.261(2) . ?
O4 C12 1.270(2) . ?
O5 C24 1.255(2) . ?
O6 C22 1.275(2) . ?
N1 C31 1.331(2) . ?
N1 C35 1.359(2) . ?
C1 F2 1.334(3) . ?
C1 F3 1.337(3) . ?
C1 C2 1.535(3) . ?
N2 C42 1.335(2) . ?
N2 C39 1.361(2) . ?
F4 C11 1.325(3) . ?
F5 C11 1.319(3) . ?
F6 C11 1.323(3) . ?
F7 C21 1.323(3) . ?
F8 C21 1.324(3) . ?
F9 C21 1.330(3) . ?
C2 C3 1.379(3) . ?
C12 C13 1.382(3) . ?
C12 C11 1.530(3) . ?
C13 C14 1.428(3) . ?
C13 H13 0.9500 . ?
C14 C15 1.496(3) . ?
C15 C20 1.394(3) . ?
C15 C16 1.399(3) . ?
C16 C17 1.384(3) . ?
C16 H16 0.9500 . ?
C17 C18 1.381(4) . ?
C17 H17 0.9500 . ?
C18 C19 1.386(3) . ?
C18 H18 0.9500 . ?
C19 C20 1.392(3) . ?
C19 H19 0.9500 . ?
C20 H20 0.9500 . ?
C21 C22 1.531(3) . ?
C22 C23 1.373(3) . ?
C23 C24 1.425(3) . ?
C23 H23 0.9500 . ?
C24 C25 1.493(3) . ?
C25 C26 1.394(3) . ?
C25 C30 1.395(3) . ?
C26 C27 1.390(3) . ?
C26 H26 0.9500 . ?
C27 C28 1.383(4) . ?
C27 H27 0.9500 . ?
C28 C29 1.386(4) . ?
C28 H28 0.9500 . ?
C29 C30 1.393(3) . ?
C29 H29 0.9500 . ?
C30 H30 0.9500 . ?
C31 C32 1.404(3) . ?
C31 H31 0.9500 . ?
C32 C33 1.369(3) . ?
C32 H32 0.9500 . ?
C33 C34 1.405(3) . ?
C33 H33 0.9500 . ?
C34 C35 1.407(3) . ?
C34 C36 1.437(3) . ?
C35 C39 1.446(3) . ?
C36 C37 1.348(3) . ?
C36 H36 0.9500 . ?
C37 C38 1.433(3) . ?
C37 H37 0.9500 . ?
C38 C40 1.406(3) . ?
C38 C39 1.410(3) . ?
C40 C41 1.370(3) . ?
C40 H40 0.9500 . ?
C41 C42 1.400(3) . ?
C41 H41 0.9500 . ?
C42 H42 0.9500 . ?
C3 C4 1.422(3) . ?
C3 H3 0.9500 . ?
C4 C5 1.491(3) . ?
C5 C10 1.395(3) . ?
C5 C6 1.400(3) . ?
C6 C7 1.390(3) . ?
C6 H6 0.9500 . ?
C7 C8 1.382(3) . ?
C7 H7 0.9500 . ?
C8 C9 1.389(3) . ?
C8 H8 0.9500 . ?
C9 C10 1.386(3) . ?
C9 H9 0.9500 . ?
C10 H10 0.9500 . ?
